data_4122578
loop_
_publ_author_name
'Jablonskyt\.e, Au\<sra'
'Webster, Lee R.'
'Simmons, Trevor R.'
'Wright, Joseph A.'
'Pickett, Christopher J.'

_publ_section_title
;
 Electronic control of the protonation rates of Fe-Fe bonds.
;
_journal_issue 37
_journal_name_full 'Journal of the American Chemical Society'
_journal_page_first 13038
_journal_page_last 13044
_journal_paper_doi 10.1021/ja506693m
_journal_volume 136
_journal_year 2014
_chemical_formula_moiety 'C16 H30 Fe2 O4 P2 S2'
_chemical_formula_structural Fe2(iPr-pdt)(CO)4(PMe3)2
_chemical_formula_sum 'C16 H30 Fe2 O4 P2 S2'
_chemical_formula_weight 524.16
_chemical_name_systematic
;
 ?
;
_space_group_crystal_system monoclinic
_space_group_IT_number 15
_space_group_name_Hall '-C 2yc'
_space_group_name_H-M_alt 'C 1 2/c 1'
_symmetry_space_group_name_Hall '-C 2yc'
_symmetry_space_group_name_H-M 'C 1 2/c 1'
_atom_sites_solution_hydrogens geom
_audit_creation_method SHELXL-2014
_cell_angle_alpha 90
_cell_angle_beta 104.937(7)
_cell_angle_gamma 90
_cell_formula_units_Z 4
_cell_length_a 16.7840(7)
_cell_length_b 11.0945(5)
_cell_length_c 12.5523(8)
_cell_measurement_reflns_used 12135
_cell_measurement_temperature 100(2)
_cell_measurement_theta_max 27.6
_cell_measurement_theta_min 3.4
_cell_volume 2258.4(2)
_computing_cell_refinement 'CrystalClear-SM Expert (Rigaku, 2011)'
_computing_data_collection 'CrystalClear-SM Expert (Rigaku, 2011)'
_computing_data_reduction 'CrystalClear-SM Expert (Rigaku, 2011)'
_computing_molecular_graphics 'ORTEP-3 (Farrugia, 1997)'
_computing_publication_material
;
 SHELXL-2014 (Sheldrick, 2014), WinGX (Farrugia, 2012)
 and enCIFer (Allen et al., 2004)
;
_computing_structure_refinement 'SHELXL-2014 (Sheldrick, 2014)'
_computing_structure_solution 'SIR92 (Altomare et al., 1993)'
_diffrn_ambient_temperature 100(2)
_diffrn_detector_area_resol_mean 28.5714
_diffrn_measured_fraction_theta_full 0.998
_diffrn_measured_fraction_theta_max 0.998
_diffrn_measurement_device
;
AFC12 (Right): Kappa 3 circle
;
_diffrn_measurement_device_type
;
Rigaku Saturn724+ (2x2 bin mode)
;
_diffrn_measurement_method 'profile data from \w-scans'
_diffrn_radiation_monochromator Confocal
_diffrn_radiation_probe x-ray
_diffrn_radiation_type MoK\a
_diffrn_radiation_wavelength 0.71073
_diffrn_reflns_av_R_equivalents 0.0737
_diffrn_reflns_av_unetI/netI 0.0728
_diffrn_reflns_Laue_measured_fraction_full 0.998
_diffrn_reflns_Laue_measured_fraction_max 0.998
_diffrn_reflns_limit_h_max 21
_diffrn_reflns_limit_h_min -20
_diffrn_reflns_limit_k_max 14
_diffrn_reflns_limit_k_min -14
_diffrn_reflns_limit_l_max 14
_diffrn_reflns_limit_l_min -16
_diffrn_reflns_number 14727
_diffrn_reflns_point_group_measured_fraction_full 0.998
_diffrn_reflns_point_group_measured_fraction_max 0.998
_diffrn_reflns_theta_full 25.242
_diffrn_reflns_theta_max 27.479
_diffrn_reflns_theta_min 3.360
_diffrn_source 'Rotating Anode'
_exptl_absorpt_coefficient_mu 1.629
_exptl_absorpt_correction_T_max 1.000
_exptl_absorpt_correction_T_min 0.730
_exptl_absorpt_correction_type multi-scan
_exptl_absorpt_process_details 'CrystalClear-SM Expert (Rigaku, 2011)'
_exptl_crystal_colour orange
_exptl_crystal_density_diffrn 1.542
_exptl_crystal_description platelet
_exptl_crystal_F_000 1088
_exptl_crystal_size_max 0.070
_exptl_crystal_size_mid 0.030
_exptl_crystal_size_min 0.010
_refine_diff_density_max 0.465
_refine_diff_density_min -0.351
_refine_diff_density_rms 0.083
_refine_ls_extinction_method none
_refine_ls_goodness_of_fit_ref 1.051
_refine_ls_hydrogen_treatment constr
_refine_ls_matrix_type full
_refine_ls_number_parameters 150
_refine_ls_number_reflns 2591
_refine_ls_number_restraints 24
_refine_ls_restrained_S_all 1.047
_refine_ls_R_factor_all 0.0614
_refine_ls_R_factor_gt 0.0362
_refine_ls_shift/su_max 0.001
_refine_ls_shift/su_mean 0.000
_refine_ls_structure_factor_coef Fsqd
_refine_ls_weighting_details 'w=1/[\s^2^(Fo^2^)+(0.0284P)^2^] where P=(Fo^2^+2Fc^2^)/3'
_refine_ls_weighting_scheme calc
_refine_ls_wR_factor_gt 0.0712
_refine_ls_wR_factor_ref 0.0748
_reflns_Friedel_coverage 0.000
_reflns_number_gt 2004
_reflns_number_total 2591
_reflns_threshold_expression 'I > 2\s(I)'
_cod_data_source_file ja506693m_si_002.cif
_cod_data_source_block 1(iPr-pdt)
_cod_depositor_comments 'Adding full bibliography for 4122577--4122589.cif.'
_cod_database_code 4122578
_shelx_space_group_comment
;
The symmetry employed for this shelxl refinement is uniquely defined
by the following loop, which should always be used as a source of
symmetry information in preference to the above space-group names.
They are only intended as comments.
;
_shelx_estimated_absorpt_t_min 0.895
_shelx_estimated_absorpt_t_max 0.984
_shelxl_version_number 2014-3

loop_
_space_group_symop_operation_xyz
'x, y, z'
'-x, y, -z+1/2'
'x+1/2, y+1/2, z'
'-x+1/2, y+1/2, -z+1/2'
'-x, -y, -z'
'x, -y, z-1/2'
'-x+1/2, -y+1/2, -z'
'x+1/2, -y+1/2, z-1/2'

loop_
_atom_site_label
_atom_site_type_symbol
_atom_site_fract_x
_atom_site_fract_y
_atom_site_fract_z
_atom_site_U_iso_or_equiv
_atom_site_adp_type
_atom_site_occupancy
_atom_site_site_symmetry_order
_atom_site_calc_flag
_atom_site_refinement_flags_posn
_atom_site_refinement_flags_adp
_atom_site_refinement_flags_occupancy
_atom_site_disorder_assembly
_atom_site_disorder_group
C1 C 0.41680(15) 0.2669(2) 0.09081(19) 0.0218(6) Uani 1 1 d . . . . .
C2 C 0.34013(16) 0.0640(2) 0.12330(19) 0.0222(6) Uani 1 1 d . . . . .
C3 C 0.4798(6) -0.0904(8) 0.3564(6) 0.0164(18) Uani 0.5 1 d . U P A -1
H3A H 0.5349 -0.1132 0.4025 0.020 Uiso 0.5 1 calc R U P A -1
H3B H 0.4384 -0.1234 0.3922 0.020 Uiso 0.5 1 calc R U P A -1
C4 C 0.4674(3) -0.1500(4) 0.2447(4) 0.0181(11) Uani 0.5 1 d . . P A -1
H4 H 0.4107 -0.1280 0.2007 0.022 Uiso 0.5 1 calc R U P A -1
C5 C 0.5264(6) -0.1064(7) 0.1805(6) 0.0175(17) Uani 0.5 1 d . U P A -1
H5A H 0.5145 -0.1519 0.1104 0.021 Uiso 0.5 1 calc R U P A -1
H5B H 0.5828 -0.1288 0.2227 0.021 Uiso 0.5 1 calc R U P A -1
C6 C 0.4694(3) -0.2902(4) 0.2560(4) 0.0190(12) Uani 0.5 1 d . . P A -1
H6 H 0.4304 -0.3125 0.3009 0.023 Uiso 0.5 1 calc R U P A -1
C7 C 0.4397(8) -0.3532(10) 0.1452(8) 0.024(2) Uani 0.5 1 d . U P A -1
H7A H 0.4789 -0.3385 0.1008 0.036 Uiso 0.5 1 calc R U P A -1
H7B H 0.3854 -0.3216 0.1064 0.036 Uiso 0.5 1 calc R U P A -1
H7C H 0.4355 -0.4400 0.1569 0.036 Uiso 0.5 1 calc R U P A -1
C8 C 0.5538(8) -0.3367(9) 0.3169(7) 0.034(3) Uani 0.5 1 d . U P A -1
H8A H 0.5501 -0.4226 0.3330 0.050 Uiso 0.5 1 calc R U P A -1
H8B H 0.5735 -0.2920 0.3860 0.050 Uiso 0.5 1 calc R U P A -1
H8C H 0.5924 -0.3254 0.2709 0.050 Uiso 0.5 1 calc R U P A -1
C9 C 0.2914(2) 0.1968(2) 0.3587(3) 0.0458(8) Uani 1 1 d . . . . .
H9A H 0.3317 0.1602 0.4209 0.069 Uiso 1 1 calc R U . . .
H9B H 0.2554 0.1339 0.3172 0.069 Uiso 1 1 calc R U . . .
H9C H 0.2580 0.2556 0.3864 0.069 Uiso 1 1 calc R U . . .
C10 C 0.39120(18) 0.3998(2) 0.3512(2) 0.0351(7) Uani 1 1 d . . . . .
H10A H 0.4149 0.4541 0.3060 0.053 Uiso 1 1 calc R U . . .
H10B H 0.4348 0.3718 0.4144 0.053 Uiso 1 1 calc R U . . .
H10C H 0.3491 0.4429 0.3777 0.053 Uiso 1 1 calc R U . . .
C11 C 0.25961(18) 0.3419(3) 0.1702(2) 0.0406(8) Uani 1 1 d . . . . .
H11A H 0.2290 0.3938 0.2089 0.061 Uiso 1 1 calc R U . . .
H11B H 0.2228 0.2793 0.1296 0.061 Uiso 1 1 calc R U . . .
H11C H 0.2809 0.3905 0.1185 0.061 Uiso 1 1 calc R U . . .
O1 O 0.40894(12) 0.33884(15) 0.02218(14) 0.0313(5) Uani 1 1 d . . . . .
O2 O 0.28698(12) 0.00268(14) 0.07659(14) 0.0336(5) Uani 1 1 d . . . . .
P1 P 0.34478(4) 0.27184(5) 0.26938(5) 0.01919(16) Uani 1 1 d . . . . .
S1 S 0.47237(4) 0.06403(5) 0.35523(5) 0.02206(16) Uani 1 1 d . . . . .
Fe1 Fe 0.42298(2) 0.15571(3) 0.19276(2) 0.01674(11) Uani 1 1 d . . . . .

loop_
_atom_site_aniso_label
_atom_site_aniso_U_11
_atom_site_aniso_U_22
_atom_site_aniso_U_33
_atom_site_aniso_U_23
_atom_site_aniso_U_13
_atom_site_aniso_U_12
C1 0.0164(14) 0.0247(11) 0.0228(13) -0.0032(10) 0.0024(10) 0.0005(10)
C2 0.0278(16) 0.0206(11) 0.0196(12) 0.0042(9) 0.0089(11) 0.0058(11)
C3 0.018(3) 0.019(3) 0.015(4) -0.002(3) 0.011(3) -0.002(2)
C4 0.016(3) 0.016(2) 0.022(3) 0.003(2) 0.004(3) -0.0004(17)
C5 0.028(4) 0.010(3) 0.016(4) 0.003(3) 0.008(4) 0.003(2)
C6 0.023(3) 0.016(2) 0.018(3) 0.002(2) 0.005(2) -0.0029(18)
C7 0.022(4) 0.021(4) 0.031(6) -0.014(4) 0.009(4) -0.006(3)
C8 0.043(5) 0.008(3) 0.044(7) 0.004(4) -0.001(5) -0.005(3)
C9 0.056(2) 0.0310(14) 0.066(2) 0.0043(14) 0.0429(19) 0.0023(15)
C10 0.0257(17) 0.0337(14) 0.0471(18) -0.0168(12) 0.0119(14) -0.0018(12)
C11 0.0327(19) 0.0539(18) 0.0320(16) -0.0060(13) 0.0025(13) 0.0216(15)
O1 0.0351(12) 0.0314(9) 0.0268(10) 0.0117(8) 0.0068(8) 0.0014(8)
O2 0.0373(12) 0.0303(10) 0.0317(10) -0.0056(8) 0.0060(9) -0.0139(9)
P1 0.0195(4) 0.0168(3) 0.0214(3) -0.0001(2) 0.0056(3) 0.0013(2)
S1 0.0205(4) 0.0244(3) 0.0202(3) 0.0073(2) 0.0033(3) -0.0026(3)
Fe1 0.0184(2) 0.01641(16) 0.01453(18) 0.00010(12) 0.00270(14) 0.00156(14)

loop_
_atom_type_symbol
_atom_type_description
_atom_type_scat_dispersion_real
_atom_type_scat_dispersion_imag
_atom_type_scat_source
C C 0.0033 0.0016 'International Tables Vol C Tables 4.2.6.8 and 6.1.1.4'
H H 0.0000 0.0000 'International Tables Vol C Tables 4.2.6.8 and 6.1.1.4'
O O 0.0106 0.0060 'International Tables Vol C Tables 4.2.6.8 and 6.1.1.4'
P P 0.1023 0.0942 'International Tables Vol C Tables 4.2.6.8 and 6.1.1.4'
S S 0.1246 0.1234 'International Tables Vol C Tables 4.2.6.8 and 6.1.1.4'
Fe Fe 0.3463 0.8444 'International Tables Vol C Tables 4.2.6.8 and 6.1.1.4'

loop_
_geom_angle_atom_site_label_1
_geom_angle_atom_site_label_2
_geom_angle_atom_site_label_3
_geom_angle
_geom_angle_site_symmetry_1
_geom_angle_site_symmetry_3
O1 C1 Fe1 176.9(2) . .
O2 C2 Fe1 178.5(2) . .
C4 C3 S1 115.8(5) . .
C4 C3 H3A 108.3 . .
S1 C3 H3A 108.3 . .
C4 C3 H3B 108.3 . .
S1 C3 H3B 108.3 . .
H3A C3 H3B 107.4 . .
C5 C4 C3 113.7(6) . .
C5 C4 C6 111.5(5) . .
C3 C4 C6 110.9(5) . .
C5 C4 H4 106.8 . .
C3 C4 H4 106.8 . .
C6 C4 H4 106.8 . .
C4 C5 S1 118.9(6) . 2_655
C4 C5 H5A 107.6 . .
S1 C5 H5A 107.6 2_655 .
C4 C5 H5B 107.6 . .
S1 C5 H5B 107.6 2_655 .
H5A C5 H5B 107.0 . .
C8 C6 C7 110.4(7) . .
C8 C6 C4 112.3(5) . .
C7 C6 C4 112.4(6) . .
C8 C6 H6 107.1 . .
C7 C6 H6 107.1 . .
C4 C6 H6 107.1 . .
C6 C7 H7A 109.5 . .
C6 C7 H7B 109.5 . .
H7A C7 H7B 109.5 . .
C6 C7 H7C 109.5 . .
H7A C7 H7C 109.5 . .
H7B C7 H7C 109.5 . .
C6 C8 H8A 109.5 . .
C6 C8 H8B 109.5 . .
H8A C8 H8B 109.5 . .
C6 C8 H8C 109.5 . .
H8A C8 H8C 109.5 . .
H8B C8 H8C 109.5 . .
P1 C9 H9A 109.5 . .
P1 C9 H9B 109.5 . .
H9A C9 H9B 109.5 . .
P1 C9 H9C 109.5 . .
H9A C9 H9C 109.5 . .
H9B C9 H9C 109.5 . .
P1 C10 H10A 109.5 . .
P1 C10 H10B 109.5 . .
H10A C10 H10B 109.5 . .
P1 C10 H10C 109.5 . .
H10A C10 H10C 109.5 . .
H10B C10 H10C 109.5 . .
P1 C11 H11A 109.5 . .
P1 C11 H11B 109.5 . .
H11A C11 H11B 109.5 . .
P1 C11 H11C 109.5 . .
H11A C11 H11C 109.5 . .
H11B C11 H11C 109.5 . .
C10 P1 C9 102.66(14) . .
C10 P1 C11 101.64(13) . .
C9 P1 C11 101.19(16) . .
C10 P1 Fe1 118.97(10) . .
C9 P1 Fe1 116.28(9) . .
C11 P1 Fe1 113.59(9) . .
C3 S1 Fe1 118.0(2) . .
C3 S1 Fe1 113.3(3) . 2_655
Fe1 S1 Fe1 71.39(2) . 2_655
C1 Fe1 C2 98.84(10) . .
C1 Fe1 P1 88.72(8) . .
C2 Fe1 P1 94.00(8) . .
C1 Fe1 S1 156.78(8) . .
C2 Fe1 S1 104.38(7) . .
P1 Fe1 S1 89.46(3) . .
C1 Fe1 S1 91.49(8) . 2_655
C2 Fe1 S1 100.27(8) . 2_655
P1 Fe1 S1 165.52(3) . 2_655
S1 Fe1 S1 84.65(3) . 2_655
C1 Fe1 Fe1 105.31(8) . 2_655
C2 Fe1 Fe1 144.56(7) . 2_655
P1 Fe1 Fe1 111.85(2) . 2_655
S1 Fe1 Fe1 54.38(2) . 2_655
S1 Fe1 Fe1 54.230(18) 2_655 2_655

loop_
_geom_bond_atom_site_label_1
_geom_bond_atom_site_label_2
_geom_bond_distance
_geom_bond_site_symmetry_2
C1 O1 1.156(3) .
C1 Fe1 1.761(2) .
C2 O2 1.155(3) .
C2 Fe1 1.762(3) .
C3 C4 1.514(7) .
C3 S1 1.718(9) .
C3 H3A 0.9900 .
C3 H3B 0.9900 .
C4 C5 1.508(10) .
C4 C6 1.562(5) .
C4 H4 1.0000 .
C5 S1 1.944(8) 2_655
C5 H5A 0.9900 .
C5 H5B 0.9900 .
C6 C8 1.516(12) .
C6 C7 1.521(7) .
C6 H6 1.0000 .
C7 H7A 0.9800 .
C7 H7B 0.9800 .
C7 H7C 0.9800 .
C8 H8A 0.9800 .
C8 H8B 0.9800 .
C8 H8C 0.9800 .
C9 P1 1.809(3) .
C9 H9A 0.9800 .
C9 H9B 0.9800 .
C9 H9C 0.9800 .
C10 P1 1.807(2) .
C10 H10A 0.9800 .
C10 H10B 0.9800 .
C10 H10C 0.9800 .
C11 P1 1.811(3) .
C11 H11A 0.9800 .
C11 H11B 0.9800 .
C11 H11C 0.9800 .
P1 Fe1 2.2268(7) .
S1 Fe1 2.2381(6) .
S1 Fe1 2.2422(7) 2_655
Fe1 S1 2.2423(7) 2_655
Fe1 Fe1 2.6142(7) 2_655

loop_
_geom_torsion_atom_site_label_1
_geom_torsion_atom_site_label_2
_geom_torsion_atom_site_label_3
_geom_torsion_atom_site_label_4
_geom_torsion
_geom_torsion_site_symmetry_4
S1 C3 C4 C5 57.4(10) .
S1 C3 C4 C6 -176.0(5) .
C3 C4 C5 S1 -59.1(9) 2_655
C6 C4 C5 S1 174.7(4) 2_655
C5 C4 C6 C8 61.0(8) .
C3 C4 C6 C8 -66.8(8) .
C5 C4 C6 C7 -64.2(8) .
C3 C4 C6 C7 168.0(8) .
C4 C3 S1 Fe1 11.2(8) .
C4 C3 S1 Fe1 -69.3(7) 2_655
